data_7018444
loop_
_publ_author_name
'Perry, Houston P.'
'Gagnon, Kevin J.'
'Law, Justin'
'Teat, Simon'
'Clearfield, Abraham'

_publ_section_title
;
 Divalent metal phosphonate coordination polymers constructed from a
 dipiperidine-based bisphosphonate ligand.
;
_journal_issue 14
_journal_name_full 'Dalton transactions (Cambridge, England : 2003)'
_journal_page_first 3985
_journal_page_last 3994
_journal_paper_doi 10.1039/c2dt11986b
_journal_volume 41
_journal_year 2012
_chemical_formula_sum 'C36 H66 N6 O19 P6 Sn7'
_chemical_formula_weight 1903.60
_chemical_name_systematic
;
?
;
_space_group_IT_number 9
_symmetry_cell_setting monoclinic
_symmetry_space_group_name_Hall 'C -2yc'
_symmetry_space_group_name_H-M 'C 1 c 1'
_atom_sites_solution_hydrogens geom
_atom_sites_solution_primary direct
_atom_sites_solution_secondary difmap
_audit_creation_method SHELXL-97
_cell_angle_alpha 90.00
_cell_angle_beta 91.773(2)
_cell_angle_gamma 90.00
_cell_formula_units_Z 4
_cell_length_a 9.8370(19)
_cell_length_b 16.889(3)
_cell_length_c 35.248(7)
_cell_measurement_reflns_used 9886
_cell_measurement_temperature 110(2)
_cell_measurement_theta_max 27.87
_cell_measurement_theta_min 2.45
_cell_volume 5853.2(19)
_computing_cell_refinement 'Bruker SAINT v7.34a'
_computing_data_collection 'Bruker APEX 2'
_computing_data_reduction 'Bruker SAINT v7.34a'
_computing_molecular_graphics 'Bruker SHELXTL'
_computing_publication_material 'Bruker SHELXTL & local programs'
_computing_structure_refinement 'SHELXL-97 (Sheldrick, 1997)'
_computing_structure_solution 'SHELXS-97 (Sheldrick, 1990)'
_diffrn_ambient_temperature 110(2)
_diffrn_measured_fraction_theta_full 0.996
_diffrn_measured_fraction_theta_max 0.996
_diffrn_measurement_device_type 'Bruker APEXII CCD Area Diffractometer'
_diffrn_measurement_method '\w scans with narrow frames'
_diffrn_radiation_monochromator graphite
_diffrn_radiation_source 'fine-focus sealed tube'
_diffrn_radiation_type MoK\a
_diffrn_radiation_wavelength 0.71073
_diffrn_reflns_av_R_equivalents 0.0412
_diffrn_reflns_av_sigmaI/netI 0.0538
_diffrn_reflns_limit_h_max 12
_diffrn_reflns_limit_h_min -12
_diffrn_reflns_limit_k_max 21
_diffrn_reflns_limit_k_min -21
_diffrn_reflns_limit_l_max 45
_diffrn_reflns_limit_l_min -45
_diffrn_reflns_number 33630
_diffrn_reflns_theta_full 27.50
_diffrn_reflns_theta_max 27.50
_diffrn_reflns_theta_min 1.73
_exptl_absorpt_coefficient_mu 3.172
_exptl_absorpt_correction_T_max 0.9393
_exptl_absorpt_correction_T_min 0.6650
_exptl_absorpt_correction_type multi-scan
_exptl_absorpt_process_details 'SADABS 2008/1 Bruker AXS Madison WI USA'
_exptl_crystal_colour colorless
_exptl_crystal_density_diffrn 2.160
_exptl_crystal_density_method 'not measured'
_exptl_crystal_description plate
_exptl_crystal_F_000 3664
_exptl_crystal_size_max 0.14
_exptl_crystal_size_mid 0.14
_exptl_crystal_size_min 0.02
_refine_diff_density_max 2.004
_refine_diff_density_min -1.688
_refine_diff_density_rms 0.325
_refine_ls_abs_structure_details 'Flack H D (1983), Acta Cryst. A39, 876-881, 6643 Friedel pairs'
_refine_ls_abs_structure_Flack 0.00
_refine_ls_extinction_method none
_refine_ls_goodness_of_fit_ref 1.115
_refine_ls_hydrogen_treatment constr
_refine_ls_matrix_type full
_refine_ls_number_parameters 640
_refine_ls_number_reflns 13542
_refine_ls_number_restraints 2
_refine_ls_restrained_S_all 1.115
_refine_ls_R_factor_all 0.0464
_refine_ls_R_factor_gt 0.0424
_refine_ls_shift/su_max 0.001
_refine_ls_shift/su_mean 0.000
_refine_ls_structure_factor_coef Fsqd
_refine_ls_weighting_details 'calc w=1/[\s^2^(Fo^2^)+(0.0147P)^2^+94.9558P] where P=(Fo^2^+2Fc^2^)/3'
_refine_ls_weighting_scheme calc
_refine_ls_wR_factor_gt 0.0849
_refine_ls_wR_factor_ref 0.0867
_reflns_number_gt 12749
_reflns_number_total 13542
_reflns_threshold_expression >2sigma(I)
_cod_data_source_file c2dt11986b.txt
_cod_data_source_block t2
_cod_original_cell_volume 5853(2)
_cod_original_sg_symbol_H-M Cc
_cod_database_code 7018444

loop_
_symmetry_equiv_pos_as_xyz
'x, y, z'
'x, -y, z+1/2'
'x+1/2, y+1/2, z'
'x+1/2, -y+1/2, z+1/2'

loop_
_atom_site_label
_atom_site_type_symbol
_atom_site_fract_x
_atom_site_fract_y
_atom_site_fract_z
_atom_site_U_iso_or_equiv
_atom_site_adp_type
_atom_site_occupancy
_atom_site_symmetry_multiplicity
_atom_site_calc_flag
_atom_site_refinement_flags
Sn1 Sn 0.92313(5) 0.45990(4) 0.453680(16) 0.01226(12) Uani 1 1 d .
Sn2 Sn 1.52914(5) 0.03575(3) 0.363407(16) 0.01247(12) Uani 1 1 d .
Sn3 Sn 1.44082(5) 0.30079(3) 0.539796(17) 0.01185(12) Uani 1 1 d .
Sn4 Sn 1.48084(6) 0.46105(3) 0.412750(17) 0.01252(12) Uani 1 1 d .
Sn5 Sn 1.51312(6) 0.37128(3) 0.277550(17) 0.01186(12) Uani 1 1 d .
Sn7 Sn 1.64361(5) 0.27188(3) 0.417299(17) 0.01180(12) Uani 1 1 d .
P1 P 1.7358(2) -0.08250(13) 0.32401(6) 0.0116(4) Uani 1 1 d .
P3 P 1.5501(2) 0.20305(13) 0.32581(6) 0.0115(4) Uani 1 1 d .
O7 O 1.4740(6) 0.1246(3) 0.32329(17) 0.0143(13) Uani 1 1 d .
O1 O 1.6496(6) -0.0078(4) 0.31938(17) 0.0185(14) Uani 1 1 d .
O10 O 1.6238(6) 0.4478(4) 0.45839(16) 0.0153(9) Uani 1 1 d .
O8 O 1.6131(6) 0.2119(4) 0.36545(16) 0.0156(13) Uani 1 1 d .
O9 O 1.4580(6) 0.2701(3) 0.31373(17) 0.0157(13) Uani 1 1 d .
O4 O 1.3689(6) -0.0339(4) 0.34103(17) 0.0156(13) Uani 1 1 d .
C19 C 1.6977(9) 0.2013(6) 0.2954(2) 0.0170(18) Uani 1 1 d .
H19A H 1.7625 0.2432 0.3036 0.020 Uiso 1 1 calc R
H19B H 1.7445 0.1496 0.2982 0.020 Uiso 1 1 calc R
O13 O 1.1057(6) 0.4423(3) 0.48691(16) 0.0112(12) Uani 1 1 d .
O2 O 1.3816(6) 0.4339(4) 0.31386(17) 0.0150(13) Uani 1 1 d .
O3 O 1.2219(6) 0.3856(3) 0.36394(17) 0.0125(8) Uani 1 1 d .
Sn6 Sn 1.28353(5) 0.28296(3) 0.396297(17) 0.01198(12) Uani 1 1 d .
P2 P 1.2134(2) -0.04102(14) 0.34149(6) 0.0138(4) Uani 1 1 d .
O19 O 1.4695(7) 0.3381(3) 0.40775(19) 0.0125(8) Uani 1 1 d .
P4 P 1.6636(2) 0.41639(13) 0.49781(6) 0.0107(4) Uani 1 1 d .
P6 P 0.9788(2) 0.65386(13) 0.47828(6) 0.0100(4) Uani 1 1 d .
P5 P 1.1916(2) 0.36762(13) 0.48298(6) 0.0123(4) Uani 1 1 d .
O11 O 0.8202(6) 0.4193(3) 0.50204(16) 0.0140(13) Uani 1 1 d .
O14 O 1.3301(6) 0.3805(4) 0.50122(17) 0.0159(13) Uani 1 1 d .
O12 O 1.6086(6) 0.3338(4) 0.50550(16) 0.0153(9) Uani 1 1 d .
O16 O 0.9092(6) 0.5736(4) 0.47699(18) 0.0182(13) Uani 1 1 d .
O17 O 0.8910(6) 0.7145(3) 0.49895(17) 0.0146(13) Uani 1 1 d .
O5 O 1.1697(6) -0.1151(4) 0.31986(18) 0.0186(14) Uani 1 1 d .
O6 O 1.1633(6) -0.0405(4) 0.38163(17) 0.0195(14) Uani 1 1 d .
N3 N 1.6573(7) 0.2138(4) 0.25521(19) 0.0108(14) Uani 1 1 d .
O15 O 1.1915(6) 0.3430(4) 0.44136(17) 0.0185(14) Uani 1 1 d .
O18 O 1.0144(6) 0.6807(4) 0.43855(17) 0.0160(13) Uani 1 1 d .
N1 N 1.6999(8) -0.1431(4) 0.2526(2) 0.0156(16) Uani 1 1 d .
C2 C 1.5948(10) -0.0910(5) 0.2347(3) 0.0203(14) Uani 1 1 d .
H2A H 1.5914 -0.0405 0.2489 0.024 Uiso 1 1 calc R
H2B H 1.5047 -0.1167 0.2362 0.024 Uiso 1 1 calc R
N5 N 1.1458(7) 0.2930(4) 0.54956(19) 0.0134(15) Uani 1 1 d .
C20 C 1.6162(8) 0.1401(5) 0.2364(2) 0.0124(17) Uani 1 1 d .
H20A H 1.5440 0.1143 0.2509 0.015 Uiso 1 1 calc R
H20B H 1.6950 0.1036 0.2359 0.015 Uiso 1 1 calc R
C1 C 1.6683(9) -0.1574(6) 0.2927(2) 0.0167(18) Uani 1 1 d .
H1A H 1.7059 -0.2094 0.3006 0.020 Uiso 1 1 calc R
H1B H 1.5683 -0.1596 0.2950 0.020 Uiso 1 1 calc R
C31 C 1.1122(9) 0.2873(5) 0.5085(2) 0.0155(18) Uani 1 1 d .
H31A H 1.0123 0.2898 0.5043 0.019 Uiso 1 1 calc R
H31B H 1.1443 0.2359 0.4987 0.019 Uiso 1 1 calc R
C36 C 1.0642(10) 0.3518(6) 0.5685(3) 0.021(2) Uani 1 1 d .
H36A H 0.9680 0.3346 0.5679 0.025 Uiso 1 1 calc R
H36B H 1.0693 0.4027 0.5547 0.025 Uiso 1 1 calc R
N2 N 1.1215(7) 0.0250(4) 0.27573(19) 0.0124(14) Uani 1 1 d .
N4 N 1.5954(7) 0.4580(4) 0.57006(19) 0.0135(15) Uani 1 1 d .
N6 N 1.1178(7) 0.6597(4) 0.5458(2) 0.0145(15) Uani 1 1 d .
C22 C 1.6712(9) 0.1984(5) 0.1729(2) 0.0139(12) Uani 1 1 d .
H22 H 1.7525 0.1631 0.1713 0.017 Uiso 1 1 calc R
C23 C 1.7140(9) 0.2724(5) 0.1946(3) 0.0178(19) Uani 1 1 d .
H23A H 1.7871 0.2995 0.1809 0.021 Uiso 1 1 calc R
H23B H 1.6356 0.3091 0.1956 0.021 Uiso 1 1 calc R
C24 C 1.7641(9) 0.2535(5) 0.2345(2) 0.0142(18) Uani 1 1 d .
H24A H 1.8451 0.2188 0.2336 0.017 Uiso 1 1 calc R
H24B H 1.7909 0.3030 0.2478 0.017 Uiso 1 1 calc R
C5 C 1.7478(9) -0.2023(5) 0.1902(2) 0.0157(18) Uani 1 1 d .
H5A H 1.7567 -0.2534 0.1767 0.019 Uiso 1 1 calc R
H5B H 1.8369 -0.1751 0.1900 0.019 Uiso 1 1 calc R
C35 C 1.1125(10) 0.3639(5) 0.6093(2) 0.0147(18) Uani 1 1 d .
H35A H 1.0520 0.4024 0.6215 0.018 Uiso 1 1 calc R
H35B H 1.2053 0.3866 0.6097 0.018 Uiso 1 1 calc R
C26 C 1.4831(9) 0.4876(5) 0.5916(2) 0.0156(18) Uani 1 1 d .
H26A H 1.3961 0.4739 0.5783 0.019 Uiso 1 1 calc R
H26B H 1.4889 0.5460 0.5934 0.019 Uiso 1 1 calc R
C9 C 1.1694(9) 0.6322(6) 0.6279(2) 0.0165(18) Uani 1 1 d .
H9 H 1.2411 0.5902 0.6275 0.020 Uiso 1 1 calc R
C3 C 1.6254(9) -0.0738(5) 0.1925(2) 0.0154(18) Uani 1 1 d .
H3A H 1.5509 -0.0414 0.1811 0.018 Uiso 1 1 calc R
H3B H 1.7106 -0.0429 0.1913 0.018 Uiso 1 1 calc R
C34 C 1.1143(9) 0.2867(5) 0.6323(2) 0.0128(17) Uani 1 1 d .
H34 H 1.0183 0.2681 0.6341 0.015 Uiso 1 1 calc R
C13 C 1.1366(8) 0.0410(5) 0.3168(2) 0.0153(18) Uani 1 1 d .
H13A H 1.0461 0.0517 0.3272 0.018 Uiso 1 1 calc R
H13B H 1.1936 0.0888 0.3209 0.018 Uiso 1 1 calc R
C10 C 1.0445(10) 0.6020(6) 0.6060(3) 0.020(2) Uani 1 1 d .
H10A H 0.9705 0.6414 0.6078 0.024 Uiso 1 1 calc R
H10B H 1.0133 0.5523 0.6179 0.024 Uiso 1 1 calc R
C6 C 1.7087(10) -0.2176(5) 0.2310(3) 0.0203(14) Uani 1 1 d .
H6A H 1.6198 -0.2450 0.2310 0.024 Uiso 1 1 calc R
H6B H 1.7773 -0.2527 0.2434 0.024 Uiso 1 1 calc R
C25 C 1.5872(8) 0.4857(5) 0.5307(2) 0.0100(16) Uani 1 1 d .
H25A H 1.6339 0.5374 0.5290 0.012 Uiso 1 1 calc R
H25B H 1.4905 0.4937 0.5230 0.012 Uiso 1 1 calc R
C14 C 1.2531(9) 0.0349(5) 0.2573(2) 0.0145(12) Uani 1 1 d .
H14A H 1.3230 0.0021 0.2705 0.017 Uiso 1 1 calc R
H14B H 1.2820 0.0910 0.2591 0.017 Uiso 1 1 calc R
C8 C 1.2221(9) 0.7061(6) 0.6058(3) 0.0180(19) Uani 1 1 d .
H8A H 1.1550 0.7496 0.6076 0.022 Uiso 1 1 calc R
H8B H 1.3086 0.7245 0.6179 0.022 Uiso 1 1 calc R
C27 C 1.4858(8) 0.4524(5) 0.6312(2) 0.0144(17) Uani 1 1 d .
H27A H 1.4785 0.3941 0.6295 0.017 Uiso 1 1 calc R
H27B H 1.4072 0.4723 0.6453 0.017 Uiso 1 1 calc R
C12 C 1.1374(9) 0.6461(5) 0.5060(3) 0.0153(18) Uani 1 1 d .
H12A H 1.1766 0.5927 0.5026 0.018 Uiso 1 1 calc R
H12B H 1.2032 0.6853 0.4966 0.018 Uiso 1 1 calc R
C7 C 1.2442(9) 0.6881(5) 0.5651(2) 0.0157(18) Uani 1 1 d .
H7A H 1.2764 0.7364 0.5522 0.019 Uiso 1 1 calc R
H7B H 1.3157 0.6471 0.5633 0.019 Uiso 1 1 calc R
C33 C 1.1911(9) 0.2257(5) 0.6100(2) 0.0157(18) Uani 1 1 d .
H33A H 1.1839 0.1739 0.6229 0.019 Uiso 1 1 calc R
H33B H 1.2885 0.2405 0.6103 0.019 Uiso 1 1 calc R
C32 C 1.1417(9) 0.2161(5) 0.5689(3) 0.0165(19) Uani 1 1 d .
H32A H 1.2004 0.1778 0.5559 0.020 Uiso 1 1 calc R
H32B H 1.0475 0.1954 0.5680 0.020 Uiso 1 1 calc R
C21 C 1.5644(9) 0.1553(5) 0.1963(2) 0.0150(18) Uani 1 1 d .
H21A H 1.4807 0.1878 0.1969 0.018 Uiso 1 1 calc R
H21B H 1.5408 0.1042 0.1840 0.018 Uiso 1 1 calc R
C4 C 1.6397(9) -0.1509(5) 0.1694(2) 0.0139(12) Uani 1 1 d .
H4 H 1.5510 -0.1797 0.1698 0.017 Uiso 1 1 calc R
C28 C 1.7355(9) 0.4474(5) 0.6288(2) 0.0138(18) Uani 1 1 d .
H28A H 1.7356 0.3888 0.6280 0.017 Uiso 1 1 calc R
H28B H 1.8226 0.4647 0.6409 0.017 Uiso 1 1 calc R
C30 C 1.7272(9) 0.4787(6) 0.5884(2) 0.0165(18) Uani 1 1 d .
H30A H 1.7383 0.5369 0.5887 0.020 Uiso 1 1 calc R
H30B H 1.8019 0.4558 0.5738 0.020 Uiso 1 1 calc R
C29 C 1.6194(8) 0.4751(5) 0.6527(2) 0.0122(17) Uani 1 1 d .
H29 H 1.6236 0.5342 0.6539 0.015 Uiso 1 1 calc R
C16 C 1.1308(8) 0.0559(5) 0.1937(2) 0.0141(17) Uani 1 1 d .
H16 H 1.1580 0.1129 0.1928 0.017 Uiso 1 1 calc R
C17 C 0.9988(9) 0.0501(6) 0.2151(2) 0.0175(19) Uani 1 1 d .
H17A H 0.9296 0.0849 0.2028 0.021 Uiso 1 1 calc R
H17B H 0.9646 -0.0050 0.2136 0.021 Uiso 1 1 calc R
C18 C 1.0171(9) 0.0738(5) 0.2567(2) 0.0145(12) Uani 1 1 d .
H18A H 1.0437 0.1302 0.2584 0.017 Uiso 1 1 calc R
H18B H 0.9298 0.0673 0.2696 0.017 Uiso 1 1 calc R
C15 C 1.2415(9) 0.0108(6) 0.2159(2) 0.0170(19) Uani 1 1 d .
H15A H 1.2216 -0.0466 0.2144 0.020 Uiso 1 1 calc R
H15B H 1.3299 0.0200 0.2040 0.020 Uiso 1 1 calc R
C11 C 1.0704(9) 0.5864(5) 0.5643(2) 0.0169(19) Uani 1 1 d .
H11A H 1.1401 0.5444 0.5622 0.020 Uiso 1 1 calc R
H11B H 0.9856 0.5676 0.5514 0.020 Uiso 1 1 calc R

loop_
_atom_site_aniso_label
_atom_site_aniso_U_11
_atom_site_aniso_U_22
_atom_site_aniso_U_33
_atom_site_aniso_U_23
_atom_site_aniso_U_13
_atom_site_aniso_U_12
Sn1 0.0119(3) 0.0153(3) 0.0096(3) 0.0009(2) 0.0005(2) -0.0015(2)
Sn2 0.0148(3) 0.0127(3) 0.0100(3) 0.0008(2) 0.0014(2) -0.0007(2)
Sn3 0.0118(3) 0.0135(3) 0.0103(3) 0.0010(2) 0.0007(2) -0.0021(2)
Sn4 0.0123(3) 0.0110(3) 0.0142(3) 0.0007(2) -0.0017(2) 0.0009(2)
Sn5 0.0128(3) 0.0124(3) 0.0104(3) 0.0009(2) 0.0015(2) 0.0011(2)
Sn7 0.0110(3) 0.0121(3) 0.0122(3) -0.0003(2) -0.0011(2) 0.0001(2)
P1 0.0117(10) 0.0134(11) 0.0098(10) 0.0010(8) 0.0008(8) 0.0010(8)
P3 0.0128(11) 0.0096(10) 0.0123(11) 0.0008(8) 0.0035(8) 0.0024(8)
O7 0.019(3) 0.009(3) 0.015(3) -0.001(2) 0.003(2) 0.001(2)
O1 0.016(3) 0.026(4) 0.013(3) 0.003(3) -0.001(2) 0.004(3)
O10 0.020(2) 0.018(2) 0.008(2) 0.0023(17) 0.0001(17) 0.0008(18)
O8 0.023(3) 0.017(3) 0.007(3) -0.002(2) -0.001(2) 0.003(3)
O9 0.018(3) 0.012(3) 0.016(3) 0.000(2) -0.004(2) 0.000(2)
O4 0.015(3) 0.015(3) 0.016(3) 0.002(2) 0.000(2) -0.001(2)
C19 0.014(4) 0.022(5) 0.016(4) -0.001(4) 0.007(3) 0.002(4)
O13 0.005(3) 0.012(3) 0.017(3) 0.001(2) 0.001(2) 0.000(2)
O2 0.013(3) 0.014(3) 0.018(3) -0.004(2) 0.003(2) 0.005(2)
O3 0.012(2) 0.0115(19) 0.014(2) -0.0002(17) 0.0044(15) 0.0014(16)
Sn6 0.0127(3) 0.0109(3) 0.0123(3) -0.0003(2) -0.0003(2) -0.0007(2)
P2 0.0121(11) 0.0176(11) 0.0117(10) 0.0048(9) -0.0004(8) -0.0013(9)
O19 0.012(2) 0.0115(19) 0.014(2) -0.0002(17) 0.0044(15) 0.0014(16)
P4 0.0125(10) 0.0123(11) 0.0072(10) 0.0006(8) -0.0001(8) -0.0017(8)
P6 0.0100(10) 0.0088(10) 0.0113(10) 0.0009(8) -0.0005(8) -0.0007(8)
P5 0.0104(11) 0.0140(11) 0.0126(11) 0.0016(9) 0.0019(8) 0.0001(8)
O11 0.021(3) 0.012(3) 0.008(3) 0.004(2) -0.002(2) -0.005(2)
O14 0.015(3) 0.013(3) 0.020(3) 0.009(2) 0.000(2) -0.001(2)
O12 0.020(2) 0.018(2) 0.008(2) 0.0023(17) 0.0001(17) 0.0008(18)
O16 0.018(3) 0.008(3) 0.028(4) 0.003(3) -0.001(3) -0.002(2)
O17 0.016(3) 0.009(3) 0.019(3) -0.003(2) -0.002(2) 0.003(2)
O5 0.013(3) 0.022(3) 0.021(3) 0.005(3) -0.003(3) -0.002(3)
O6 0.015(3) 0.033(4) 0.010(3) 0.005(3) -0.003(2) -0.005(3)
N3 0.009(3) 0.016(4) 0.007(3) 0.000(3) 0.003(3) -0.007(3)
O15 0.013(3) 0.026(3) 0.016(3) -0.002(3) 0.000(2) 0.005(3)
O18 0.021(3) 0.014(3) 0.013(3) 0.000(2) 0.000(2) -0.006(3)
N1 0.020(4) 0.014(4) 0.014(4) 0.000(3) 0.001(3) 0.007(3)
C2 0.023(3) 0.004(3) 0.034(4) 0.002(3) -0.001(3) 0.001(2)
N5 0.015(4) 0.016(4) 0.009(3) 0.001(3) -0.006(3) -0.004(3)
C20 0.008(4) 0.014(4) 0.015(4) -0.001(3) 0.005(3) -0.002(3)
C1 0.008(4) 0.026(5) 0.015(4) -0.001(4) -0.004(3) -0.002(3)
C31 0.017(4) 0.015(4) 0.014(4) 0.003(3) -0.001(3) -0.003(3)
C36 0.026(5) 0.022(5) 0.014(5) 0.003(4) -0.003(4) -0.001(4)
N2 0.012(3) 0.016(4) 0.009(3) 0.003(3) -0.001(3) -0.003(3)
N4 0.016(4) 0.019(4) 0.005(3) 0.003(3) -0.001(3) -0.001(3)
N6 0.016(4) 0.016(4) 0.012(4) 0.004(3) 0.002(3) 0.003(3)
C22 0.016(3) 0.018(3) 0.008(3) 0.000(2) 0.001(2) -0.002(2)
C23 0.016(4) 0.020(5) 0.018(5) 0.004(4) 0.005(4) -0.002(4)
C24 0.015(4) 0.017(5) 0.012(4) 0.002(3) 0.006(3) -0.003(3)
C5 0.015(4) 0.014(4) 0.018(5) -0.001(3) 0.000(3) 0.005(3)
C35 0.027(5) 0.008(4) 0.010(4) 0.000(3) 0.006(3) -0.005(3)
C26 0.018(5) 0.017(4) 0.012(4) 0.000(3) 0.005(3) 0.008(4)
C9 0.014(4) 0.021(5) 0.015(4) 0.011(4) -0.002(3) 0.003(3)
C3 0.016(4) 0.015(4) 0.015(4) 0.001(3) 0.002(3) 0.008(3)
C34 0.015(4) 0.013(4) 0.011(4) -0.002(3) 0.008(3) 0.000(3)
C13 0.007(4) 0.023(5) 0.017(4) -0.002(4) 0.003(3) -0.002(3)
C10 0.027(5) 0.014(4) 0.020(5) -0.002(4) -0.001(4) -0.001(4)
C6 0.023(3) 0.004(3) 0.034(4) 0.002(3) -0.001(3) 0.001(2)
C25 0.008(4) 0.012(4) 0.010(4) -0.002(3) 0.001(3) 0.001(3)
C14 0.013(3) 0.016(3) 0.014(3) 0.006(2) -0.003(2) 0.002(2)
C8 0.009(4) 0.025(5) 0.020(5) 0.002(4) -0.005(3) -0.004(4)
C27 0.012(4) 0.019(4) 0.012(4) -0.008(3) 0.004(3) -0.001(3)
C12 0.012(4) 0.012(4) 0.022(5) 0.005(3) -0.004(3) 0.001(3)
C7 0.011(4) 0.020(5) 0.016(4) 0.005(4) -0.002(3) -0.005(3)
C33 0.013(4) 0.019(5) 0.015(4) 0.009(4) 0.003(3) -0.005(4)
C32 0.017(5) 0.015(5) 0.018(5) 0.002(4) 0.010(4) 0.002(3)
C21 0.015(4) 0.018(4) 0.012(4) 0.003(3) 0.000(3) -0.009(3)
C4 0.016(3) 0.018(3) 0.008(3) 0.000(2) 0.001(2) -0.002(2)
C28 0.016(4) 0.018(5) 0.007(4) -0.002(3) 0.005(3) 0.002(3)
C30 0.016(4) 0.025(5) 0.009(4) 0.003(3) 0.002(3) 0.004(4)
C29 0.012(4) 0.013(4) 0.012(4) -0.002(3) 0.001(3) 0.001(3)
C16 0.009(4) 0.017(4) 0.016(4) 0.002(3) 0.001(3) 0.002(3)
C17 0.020(5) 0.020(5) 0.013(4) -0.001(4) 0.008(4) 0.011(4)
C18 0.013(3) 0.016(3) 0.014(3) 0.006(2) -0.003(2) 0.002(2)
C15 0.008(4) 0.023(5) 0.021(5) 0.008(4) 0.000(3) 0.003(3)
C11 0.022(5) 0.021(5) 0.009(4) 0.004(3) 0.006(3) -0.008(4)

loop_
_atom_type_symbol
_atom_type_description
_atom_type_scat_dispersion_real
_atom_type_scat_dispersion_imag
_atom_type_scat_source
C C 0.0033 0.0016 'International Tables Vol C Tables 4.2.6.8 and 6.1.1.4'
H H 0.0000 0.0000 'International Tables Vol C Tables 4.2.6.8 and 6.1.1.4'
N N 0.0061 0.0033 'International Tables Vol C Tables 4.2.6.8 and 6.1.1.4'
O O 0.0106 0.0060 'International Tables Vol C Tables 4.2.6.8 and 6.1.1.4'
P P 0.1023 0.0942 'International Tables Vol C Tables 4.2.6.8 and 6.1.1.4'
Sn Sn -0.6537 1.4246 'International Tables Vol C Tables 4.2.6.8 and 6.1.1.4'

loop_
_geom_angle_atom_site_label_1
_geom_angle_atom_site_label_2
_geom_angle_atom_site_label_3
_geom_angle
_geom_angle_site_symmetry_1
_geom_angle_site_symmetry_3
O16 Sn1 O11 86.7(2) . .
O16 Sn1 O13 88.6(2) . .
O11 Sn1 O13 85.9(2) . .
O4 Sn2 O1 87.7(2) . .
O4 Sn2 O7 88.4(2) . .
O1 Sn2 O7 83.9(2) . .
O17 Sn3 O12 87.8(2) 3_545 .
O17 Sn3 O14 84.2(2) 3_545 .
O12 Sn3 O14 82.4(2) . .
O19 Sn4 O10 89.5(2) . .
O19 Sn4 O6 89.3(3) . 3
O10 Sn4 O6 80.8(2) . 3
O5 Sn5 O2 88.0(2) 3 .
O5 Sn5 O9 82.2(2) 3 .
O2 Sn5 O9 82.7(2) . .
O19 Sn7 O8 91.4(2) . .
O19 Sn7 O18 87.0(2) . 3_545
O8 Sn7 O18 83.5(2) . 3_545
O2 P1 O3 113.4(3) 3_545 3_545
O2 P1 O1 110.6(4) 3_545 .
O3 P1 O1 109.1(3) 3_545 .
O2 P1 C1 108.6(4) 3_545 .
O3 P1 C1 106.2(4) 3_545 .
O1 P1 C1 108.8(4) . .
O9 P3 O8 114.3(4) . .
O9 P3 O7 110.4(4) . .
O8 P3 O7 109.0(4) . .
O9 P3 C19 109.2(4) . .
O8 P3 C19 103.4(4) . .
O7 P3 C19 110.4(4) . .
P3 O7 Sn2 117.5(4) . .
P1 O1 Sn2 122.1(4) . .
P4 O10 Sn4 151.0(4) . .
P3 O8 Sn7 152.9(4) . .
P3 O9 Sn5 126.1(4) . .
P2 O4 Sn2 140.9(4) . .
N3 C19 P3 111.4(6) . .
P5 O13 Sn1 121.6(3) . .
P1 O2 Sn5 130.5(4) 3_455 .
P1 O3 Sn6 138.2(3) 3_455 .
O19 Sn6 O15 91.9(2) . .
O19 Sn6 O3 88.5(2) . .
O15 Sn6 O3 83.8(2) . .
O6 P2 O5 112.3(4) . .
O6 P2 O4 111.3(3) . .
O5 P2 O4 109.0(4) . .
O6 P2 C13 107.7(4) . .
O5 P2 C13 106.5(4) . .
O4 P2 C13 109.9(4) . .
Sn7 O19 Sn6 120.6(3) . .
Sn7 O19 Sn4 118.9(3) . .
Sn6 O19 Sn4 120.4(3) . .
O12 P4 O10 113.4(4) . .
O12 P4 O11 111.8(3) . 1_655
O10 P4 O11 107.7(3) . 1_655
O12 P4 C25 108.6(4) . .
O10 P4 C25 104.8(4) . .
O11 P4 C25 110.4(4) 1_655 .
O16 P6 O18 110.8(4) . .
O16 P6 O17 110.4(4) . .
O18 P6 O17 112.7(4) . .
O16 P6 C12 109.3(4) . .
O18 P6 C12 107.3(4) . .
O17 P6 C12 106.1(4) . .
O14 P5 O15 115.1(4) . .
O14 P5 O13 109.7(3) . .
O15 P5 O13 109.2(3) . .
O14 P5 C31 107.1(4) . .
O15 P5 C31 106.6(4) . .
O13 P5 C31 108.9(4) . .
P4 O11 Sn1 115.6(3) 1_455 .
P5 O14 Sn3 127.3(3) . .
P4 O12 Sn3 128.3(4) . .
P6 O16 Sn1 142.7(4) . .
P6 O17 Sn3 131.7(4) . 3_455
P2 O5 Sn5 129.0(4) . 3_445
P2 O6 Sn4 141.8(4) . 3_445
C24 N3 C20 110.9(6) . .
C24 N3 C19 111.6(7) . .
C20 N3 C19 112.1(7) . .
P5 O15 Sn6 150.1(4) . .
P6 O18 Sn7 133.6(4) . 3_455
C6 N1 C1 111.9(7) . .
C6 N1 C2 109.8(7) . .
C1 N1 C2 109.7(7) . .
N1 C2 C3 111.3(7) . .
C36 N5 C32 111.6(7) . .
C36 N5 C31 112.6(7) . .
C32 N5 C31 112.9(7) . .
N3 C20 C21 111.1(7) . .
N1 C1 P1 112.9(6) . .
N5 C31 P5 110.5(6) . .
N5 C36 C35 111.6(8) . .
C18 N2 C13 113.2(7) . .
C18 N2 C14 110.3(6) . .
C13 N2 C14 110.4(6) . .
C26 N4 C25 111.5(7) . .
C26 N4 C30 111.3(7) . .
C25 N4 C30 111.3(6) . .
C12 N6 C7 111.4(7) . .
C12 N6 C11 110.5(7) . .
C7 N6 C11 109.8(7) . .
C23 C22 C21 107.7(7) . .
C23 C22 C34 114.8(7) . 4_554
C21 C22 C34 109.9(7) . 4_554
C24 C23 C22 111.8(7) . .
N3 C24 C23 110.1(7) . .
C6 C5 C4 110.8(7) . .
C36 C35 C34 112.6(7) . .
N4 C26 C27 110.8(7) . .
C10 C9 C4 112.3(7) . 4_455
C10 C9 C8 106.8(7) . .
C4 C9 C8 112.6(8) 4_455 .
C4 C3 C2 111.8(7) . .
C33 C34 C35 107.6(7) . .
C33 C34 C22 114.9(7) . 4_455
C35 C34 C22 110.5(7) . 4_455
N2 C13 P2 111.2(6) . .
C9 C10 C11 113.0(8) . .
N1 C6 C5 111.4(7) . .
N4 C25 P4 112.7(6) . .
N2 C14 C15 110.6(7) . .
C7 C8 C9 112.1(8) . .
C26 C27 C29 110.2(7) . .
N6 C12 P6 111.9(6) . .
N6 C7 C8 111.4(7) . .
C34 C33 C32 114.6(7) . .
N5 C32 C33 109.6(7) . .
C20 C21 C22 111.4(7) . .
C9 C4 C5 114.9(7) 4_554 .
C9 C4 C3 110.6(7) 4_554 .
C5 C4 C3 107.3(7) . .
C29 C28 C30 113.3(7) . .
N4 C30 C28 110.5(7) . .
C28 C29 C16 112.6(7) . 4
C28 C29 C27 107.1(7) . .
C16 C29 C27 114.4(7) 4 .
C15 C16 C17 108.5(7) . .
C15 C16 C29 110.0(7) . 4_454
C17 C16 C29 113.9(7) . 4_454
C18 C17 C16 112.5(8) . .
N2 C18 C17 110.7(7) . .
C14 C15 C16 113.0(7) . .
N6 C11 C10 110.2(7) . .

loop_
_geom_bond_atom_site_label_1
_geom_bond_atom_site_label_2
_geom_bond_distance
_geom_bond_site_symmetry_2
Sn1 O16 2.095(6) .
Sn1 O11 2.123(6) .
Sn1 O13 2.134(6) .
Sn2 O4 2.101(6) .
Sn2 O1 2.114(6) .
Sn2 O7 2.121(6) .
Sn3 O17 2.096(6) 3_545
Sn3 O12 2.150(6) .
Sn3 O14 2.181(6) .
Sn4 O19 2.086(6) .
Sn4 O10 2.115(6) .
Sn4 O6 2.132(6) 3
Sn5 O5 2.123(6) 3
Sn5 O2 2.129(6) .
Sn5 O9 2.210(6) .
Sn7 O19 2.064(6) .
Sn7 O8 2.103(6) .
Sn7 O18 2.146(6) 3_545
P1 O2 1.514(6) 3_545
P1 O3 1.517(6) 3_545
P1 O1 1.526(7) .
P1 C1 1.793(9) .
P3 O9 1.503(6) .
P3 O8 1.519(6) .
P3 O7 1.523(6) .
P3 C19 1.832(8) .
O10 P4 1.527(6) .
O4 P2 1.535(6) .
C19 N3 1.475(11) .
O13 P5 1.527(6) .
Sn6 O19 2.082(7) .
Sn6 O15 2.112(6) .
P2 O6 1.513(6) .
P2 O5 1.520(7) .
P2 C13 1.790(9) .
P4 O12 1.524(6) .
P4 O11 1.544(7) 1_655
P4 C25 1.825(8) .
P6 O16 1.518(6) .
P6 O18 1.523(6) .
P6 O17 1.538(6) .
P6 C12 1.821(9) .
P5 O14 1.504(6) .
P5 O15 1.524(6) .
P5 C31 1.817(9) .
O5 Sn5 2.123(6) 3_445
O6 Sn4 2.132(6) 3_445
N3 C24 1.461(10) .
N3 C20 1.463(11) .
N1 C6 1.474(11) .
N1 C1 1.477(11) .
N1 C2 1.483(11) .
C2 C3 1.553(13) .
N5 C36 1.453(12) .
N5 C32 1.468(11) .
N5 C31 1.478(11) .
C20 C21 1.509(12) .
C36 C35 1.514(12) .
N2 C18 1.463(10) .
N2 C13 1.477(11) .
N2 C14 1.476(11) .
N4 C26 1.448(10) .
N4 C25 1.465(10) .
N4 C30 1.474(11) .
N6 C12 1.437(11) .
N6 C7 1.479(11) .
N6 C11 1.482(11) .
C22 C23 1.518(13) .
C22 C21 1.539(11) .
C22 C34 1.544(12) 4_554
C23 C24 1.511(12) .
C5 C6 1.521(13) .
C5 C4 1.540(12) .
C35 C34 1.533(12) .
C26 C27 1.516(12) .
C9 C10 1.519(13) .
C9 C4 1.533(12) 4_455
C9 C8 1.568(12) .
C3 C4 1.546(12) .
C34 C33 1.513(12) .
C34 C22 1.544(12) 4_455
C10 C11 1.522(12) .
C14 C15 1.515(12) .
C8 C7 1.490(13) .
C27 C29 1.545(11) .
C33 C32 1.522(13) .
C4 C9 1.533(12) 4_554
C28 C29 1.515(11) .
C28 C30 1.516(11) .
C29 C16 1.537(12) 4
C16 C15 1.526(11) .
C16 C17 1.526(12) .
C16 C29 1.537(12) 4_454
C17 C18 1.525(12) .
